data_7132460
loop_
_publ_author_name
'Liu, Zi-Hao'
'Xiao, Jian'
'Zhai, Qian-Qian'
'Tang, Xi'
'Xu, Li-Jun'
'Zhuang, Zhi-Yuan'
'Wang, Ya-Wen'
'Peng, Yu'

_publ_section_title
;
 Intramolecular Ni-catalyzed reductive coupling enables enantiodivergent
 synthesis of linoxepin.
;
_journal_issue 6
_journal_name_full 'Chemical communications (Cambridge, England)'
_journal_page_first 694
_journal_page_last 697
_journal_paper_doi 10.1039/d3cc05312a
_journal_volume 60
_journal_year 2024
_chemical_absolute_configuration rm
_chemical_formula_moiety 'C22 H22 O6'
_chemical_formula_sum 'C22 H22 O6'
_chemical_formula_weight 382.39
_space_group_crystal_system orthorhombic
_space_group_IT_number 19
_space_group_name_Hall 'P 2ac 2ab'
_space_group_name_H-M_alt 'P 21 21 21'
_atom_sites_solution_hydrogens mixed
_atom_sites_solution_primary dual
_audit_creation_date 2022-06-09
_audit_creation_method
;
Olex2 1.3-ac4
(compiled 2019.04.23 svn.r3594 for Rigaku Oxford Diffraction, GUI svn.r5739)
;
_audit_update_record
;
2023-10-05 deposited with the CCDC.	2023-12-10 downloaded from the CCDC.
;
_cell_angle_alpha 90
_cell_angle_beta 90
_cell_angle_gamma 90
_cell_formula_units_Z 4
_cell_length_a 8.41567(15)
_cell_length_b 11.8302(3)
_cell_length_c 18.4063(3)
_cell_measurement_reflns_used 5342
_cell_measurement_temperature 149.99(10)
_cell_measurement_theta_max 77.0250
_cell_measurement_theta_min 4.4200
_cell_volume 1832.51(6)
_computing_cell_refinement 'CrysAlisPro 1.171.41.113a (Rigaku OD, 2021)'
_computing_data_collection 'CrysAlisPro 1.171.41.113a (Rigaku OD, 2021)'
_computing_data_reduction 'CrysAlisPro 1.171.41.113a (Rigaku OD, 2021)'
_computing_molecular_graphics 'Olex2 (Dolomanov et al., 2009)'
_computing_publication_material 'Olex2 (Dolomanov et al., 2009)'
_computing_structure_refinement 'ShelXL (Sheldrick, 2015)'
_computing_structure_solution 'ShelXT (Sheldrick, 2015)'
_diffrn_ambient_environment N~2~
_diffrn_ambient_temperature 149.99(10)
_diffrn_detector 'Hybrid Pixel Array Detector'
_diffrn_detector_area_resol_mean 10.0000
_diffrn_detector_type HyPix
_diffrn_measured_fraction_theta_full 0.997
_diffrn_measured_fraction_theta_max 0.946
_diffrn_measurement_details
;
List of Runs (angles in degrees, time in seconds):

  # Type    Start    End  Width  t~exp~   \w     \q     \k     \f   Frames
#--------------------------------------------------------------------------
  1  \w     35.00  60.00   0.50    0.10    --  107.75 -57.00  60.00   50
  2  \w     36.00  61.00   0.50    0.10    --  107.75 -57.00  30.00   50
  3  \w    -16.00  22.00   0.50    0.05    --   47.57 -19.00-120.00   76
  4  \w    -27.00  -2.00   0.50    0.05    --   47.57 -19.00   0.00   50
  5  \w     35.00  60.00   0.50    0.10    --  107.75 -57.00 -60.00   50
  6  \w     38.00  63.00   0.50    0.10    --  107.75 -57.00 -90.00   50
  7  \w     36.00  61.00   0.50    0.10    --  107.75 -57.00-120.00   50
  8  \w     41.00  67.00   0.50    0.10    --  107.75 -99.00 -60.00   52
  9  \w     76.00 106.00   0.50    0.10    --  107.75 -99.00 -60.00   60
 10  \w    -75.00 -23.00   0.50    0.05    --  -47.57  99.00 102.00  104
 11  \w    -27.00  24.00   0.50    0.05    --  -47.57  19.00 -30.00  102
 12  \w    -57.00 -31.00   0.50    0.10    -- -100.00  57.00   0.00   52
 13  \w   -170.00-104.00   0.50    0.10    -- -100.00 -39.00  99.00  132
 14  \w   -144.00-102.00   0.50    0.10    -- -100.00 -99.00  -3.00   84
 15  \w   -169.00 -91.00   0.50    0.10    -- -100.00 -94.00-103.00  156
;
_diffrn_measurement_device 'four-circle diffractometer'
_diffrn_measurement_device_type 'ROD, Synergy Custom system, HyPix'
_diffrn_measurement_method '\w scans'
_diffrn_orient_matrix_type 'CrysAlisPro convention (1999,Acta A55,543-557)'
_diffrn_orient_matrix_UB_11 0.1136794000
_diffrn_orient_matrix_UB_12 0.0800414000
_diffrn_orient_matrix_UB_13 0.0407861000
_diffrn_orient_matrix_UB_21 -0.1264535000
_diffrn_orient_matrix_UB_22 0.0942346000
_diffrn_orient_matrix_UB_23 -0.0025038000
_diffrn_orient_matrix_UB_31 -0.0679530000
_diffrn_orient_matrix_UB_32 -0.0414080000
_diffrn_orient_matrix_UB_33 0.0728897000
_diffrn_radiation_monochromator mirror
_diffrn_radiation_probe x-ray
_diffrn_radiation_type 'Cu K\a'
_diffrn_radiation_wavelength 1.54184
_diffrn_reflns_av_R_equivalents 0.0362
_diffrn_reflns_av_unetI/netI 0.0440
_diffrn_reflns_Laue_measured_fraction_full 0.997
_diffrn_reflns_Laue_measured_fraction_max 0.946
_diffrn_reflns_limit_h_max 10
_diffrn_reflns_limit_h_min -10
_diffrn_reflns_limit_k_max 14
_diffrn_reflns_limit_k_min -14
_diffrn_reflns_limit_l_max 22
_diffrn_reflns_limit_l_min -14
_diffrn_reflns_number 7110
_diffrn_reflns_point_group_measured_fraction_full 0.924
_diffrn_reflns_point_group_measured_fraction_max 0.852
_diffrn_reflns_theta_full 67.684
_diffrn_reflns_theta_max 77.392
_diffrn_reflns_theta_min 4.443
_diffrn_source 'Rotating-anode X-ray tube'
_diffrn_source_target Mo
_diffrn_source_type 'Rigaku (Cu) X-ray Source'
_exptl_absorpt_coefficient_mu 0.833
_exptl_absorpt_correction_T_max 0.967
_exptl_absorpt_correction_T_min 0.890
_exptl_absorpt_correction_type multi-scan
_exptl_absorpt_process_details
;
CrysAlisPro 1.171.41.113a (Rigaku Oxford Diffraction, 2021)
Empirical absorption correction using spherical harmonics,
implemented in SCALE3 ABSPACK scaling algorithm.
;
_exptl_crystal_colour 'clear light colourless'
_exptl_crystal_colour_lustre clear
_exptl_crystal_colour_modifier light
_exptl_crystal_colour_primary colourless
_exptl_crystal_density_diffrn 1.386
_exptl_crystal_description block
_exptl_crystal_F_000 808
_exptl_crystal_size_max 0.14
_exptl_crystal_size_mid 0.12
_exptl_crystal_size_min 0.04
_refine_diff_density_max 0.223
_refine_diff_density_min -0.170
_refine_diff_density_rms 0.040
_refine_ls_abs_structure_details
;
 Flack x determined using 1089 quotients [(I+)-(I-)]/[(I+)+(I-)]
 (Parsons, Flack and Wagner, Acta Cryst. B69 (2013) 249-259).
;
_refine_ls_abs_structure_Flack -0.06(12)
_refine_ls_extinction_coef 0.0016(3)
_refine_ls_extinction_expression Fc^*^=kFc[1+0.001xFc^2^\l^3^/sin(2\q)]^-1/4^
_refine_ls_extinction_method 'SHELXL-2018/3 (Sheldrick 2018)'
_refine_ls_goodness_of_fit_ref 1.069
_refine_ls_hydrogen_treatment mixed
_refine_ls_matrix_type full
_refine_ls_number_parameters 264
_refine_ls_number_reflns 3323
_refine_ls_number_restraints 0
_refine_ls_restrained_S_all 1.069
_refine_ls_R_factor_all 0.0370
_refine_ls_R_factor_gt 0.0339
_refine_ls_shift/su_max 0.000
_refine_ls_shift/su_mean 0.000
_refine_ls_structure_factor_coef Fsqd
_refine_ls_weighting_details 'w=1/[\s^2^(Fo^2^)+(0.0409P)^2^+0.1626P] where P=(Fo^2^+2Fc^2^)/3'
_refine_ls_weighting_scheme calc
_refine_ls_wR_factor_gt 0.0850
_refine_ls_wR_factor_ref 0.0870
_reflns_Friedel_coverage 0.572
_reflns_Friedel_fraction_full 0.824
_reflns_Friedel_fraction_max 0.726
_reflns_number_gt 3113
_reflns_number_total 3323
_reflns_threshold_expression 'I > 2\s(I)'
_cod_data_source_file d3cc05312a2.cif
_cod_data_source_block 11b
_cod_depositor_comments 'Adding full bibliography for 7132459--7132461.cif.'
_cod_original_cell_volume 1832.52(6)
_cod_database_code 7132460
_shelx_shelxl_version_number 2018/3
_shelx_space_group_comment
;
The symmetry employed for this shelxl refinement is uniquely defined
by the following loop, which should always be used as a source of
symmetry information in preference to the above space-group names.
They are only intended as comments.
;
_shelx_estimated_absorpt_t_max 0.967
_shelx_estimated_absorpt_t_min 0.892
_reflns_odcompleteness_completeness 100.00
_reflns_odcompleteness_iscentric 1
_reflns_odcompleteness_theta 66.97
_olex2_refinement_description
;
1. Fixed Uiso
 At 1.2 times of:
  All C(H) groups, All C(H,H) groups
 At 1.5 times of:
  All C(H,H,H) groups
2.a Ternary CH refined with riding coordinates:
 C7(H7), C8(H8), C9(H9), C12(H12)
2.b Secondary CH2 refined with riding coordinates:
 C10(H10A,H10B), C11(H11A,H11B), C20(H20A,H20B)
2.c Aromatic/amide H refined with riding coordinates:
 C2(H2), C3(H3), C14(H14), C15(H15)
2.d Idealised Me refined as rotating group:
 C21(H21A,H21B,H21C), C22(H22A,H22B,H22C)
;
_olex2_submission_special_instructions 'No special instructions were received'
_oxdiff_exptl_absorpt_empirical_details
;
Empirical correction (ABSPACK) includes:
- Absorption correction using spherical harmonics
- Frame scaling
;
_oxdiff_exptl_absorpt_empirical_full_max 2.709
_oxdiff_exptl_absorpt_empirical_full_min 0.699

loop_
_space_group_symop_operation_xyz
'x, y, z'
'-x+1/2, -y, z+1/2'
'-x, y+1/2, -z+1/2'
'x+1/2, -y+1/2, -z'

loop_
_atom_site_label
_atom_site_type_symbol
_atom_site_fract_x
_atom_site_fract_y
_atom_site_fract_z
_atom_site_U_iso_or_equiv
_atom_site_adp_type
_atom_site_occupancy
_atom_site_site_symmetry_order
_atom_site_calc_flag
_atom_site_refinement_flags_posn
_atom_site_refinement_flags_adp
_atom_site_refinement_flags_occupancy
_atom_site_disorder_assembly
_atom_site_disorder_group
O1 O 0.3581(3) 0.28087(14) 0.55955(9) 0.0371(4) Uani 1 1 d . . . . .
O2 O 0.1011(2) 0.73061(15) 0.25145(9) 0.0332(4) Uani 1 1 d . . . . .
O3 O 0.3530(2) 0.80768(15) 0.26892(10) 0.0388(4) Uani 1 1 d . . . . .
O4 O 0.34708(18) 0.50120(13) 0.52722(8) 0.0245(3) Uani 1 1 d . . . . .
O5 O 0.83525(19) 0.58899(16) 0.54739(8) 0.0319(4) Uani 1 1 d . . . . .
O6 O 0.9973(2) 0.66728(17) 0.45915(9) 0.0361(4) Uani 1 1 d . . . . .
C1 C 0.2816(3) 0.38504(19) 0.34578(12) 0.0271(5) Uani 1 1 d . . . . .
C2 C 0.2796(3) 0.2707(2) 0.36264(13) 0.0319(5) Uani 1 1 d . . . . .
H2 H 0.256553 0.217844 0.325258 0.038 Uiso 1 1 calc R . . . .
C3 C 0.3100(3) 0.2309(2) 0.43226(13) 0.0341(5) Uani 1 1 d . . . . .
H3 H 0.313681 0.151979 0.441541 0.041 Uiso 1 1 calc R . . . .
C4 C 0.3349(3) 0.3075(2) 0.48800(12) 0.0299(5) Uani 1 1 d . . . . .
C5 C 0.3375(3) 0.42256(18) 0.47142(11) 0.0251(4) Uani 1 1 d . . . . .
C6 C 0.3211(3) 0.46213(19) 0.40107(11) 0.0241(4) Uani 1 1 d . . . . .
C7 C 0.3493(3) 0.58841(18) 0.38913(11) 0.0232(4) Uani 1 1 d . . . . .
H7 H 0.281442 0.630643 0.424540 0.028 Uiso 1 1 calc R . . . .
C8 C 0.2957(3) 0.62138(19) 0.31226(11) 0.0249(5) Uani 1 1 d . . . . .
H8 H 0.388062 0.609872 0.278893 0.030 Uiso 1 1 calc R . . . .
C9 C 0.1601(3) 0.5471(2) 0.28525(12) 0.0280(5) Uani 1 1 d . . . . .
H9 H 0.075546 0.544572 0.323397 0.034 Uiso 1 1 calc R . . . .
C10 C 0.2216(3) 0.4282(2) 0.27281(12) 0.0301(5) Uani 1 1 d . . . . .
H10A H 0.308979 0.428799 0.236773 0.036 Uiso 1 1 calc R . . . .
H10B H 0.135509 0.378903 0.254379 0.036 Uiso 1 1 calc R . . . .
C11 C 0.1010(3) 0.6175(2) 0.22226(13) 0.0350(5) Uani 1 1 d . . . . .
H11A H 0.173089 0.611381 0.179949 0.042 Uiso 1 1 calc R . . . .
H11B H -0.007302 0.594303 0.207446 0.042 Uiso 1 1 calc R . . . .
C12 C 0.2334(3) 0.7406(2) 0.30006(12) 0.0278(5) Uani 1 1 d . . . . .
H12 H 0.198042 0.774229 0.347207 0.033 Uiso 1 1 calc R . . . .
C13 C 0.5241(3) 0.61584(18) 0.40634(11) 0.0236(4) Uani 1 1 d . . . . .
C14 C 0.6236(3) 0.66535(18) 0.35488(12) 0.0261(5) Uani 1 1 d . . . . .
H14 H 0.579110 0.686103 0.309366 0.031 Uiso 1 1 calc R . . . .
C15 C 0.7860(3) 0.6863(2) 0.36640(13) 0.0297(5) Uani 1 1 d . . . . .
H15 H 0.851098 0.719936 0.330165 0.036 Uiso 1 1 calc R . . . .
C16 C 0.8449(3) 0.65574(19) 0.43257(12) 0.0278(5) Uani 1 1 d . . . . .
C17 C 0.7484(3) 0.60860(19) 0.48466(11) 0.0247(4) Uani 1 1 d . . . . .
C18 C 0.5894(3) 0.58734(18) 0.47560(11) 0.0233(4) Uani 1 1 d . . . . .
C19 C 0.5044(3) 0.5391(2) 0.54067(12) 0.0269(5) Uani 1 1 d . . . . .
H19A H 0.571(3) 0.475(2) 0.5623(14) 0.028(6) Uiso 1 1 d . . . . .
H19B H 0.494(3) 0.602(2) 0.5770(14) 0.029(6) Uiso 1 1 d . . . . .
C20 C 0.9978(3) 0.6065(2) 0.52662(13) 0.0331(5) Uani 1 1 d . . . . .
H20A H 1.054156 0.650579 0.564392 0.040 Uiso 1 1 calc R . . . .
H20B H 1.052483 0.533019 0.520663 0.040 Uiso 1 1 calc R . . . .
C21 C 0.3607(5) 0.1646(2) 0.57826(14) 0.0526(8) Uani 1 1 d . . . . .
H21A H 0.444595 0.126317 0.550701 0.079 Uiso 1 1 calc GR . . . .
H21B H 0.257731 0.130400 0.566607 0.079 Uiso 1 1 calc GR . . . .
H21C H 0.381591 0.156636 0.630387 0.079 Uiso 1 1 calc GR . . . .
C22 C 0.3106(3) 0.9235(2) 0.26266(16) 0.0448(7) Uani 1 1 d . . . . .
H22A H 0.210083 0.930065 0.236124 0.067 Uiso 1 1 calc GR . . . .
H22B H 0.394105 0.964158 0.236286 0.067 Uiso 1 1 calc GR . . . .
H22C H 0.298434 0.956248 0.311253 0.067 Uiso 1 1 calc GR . . . .

loop_
_atom_site_aniso_label
_atom_site_aniso_U_11
_atom_site_aniso_U_22
_atom_site_aniso_U_33
_atom_site_aniso_U_23
_atom_site_aniso_U_13
_atom_site_aniso_U_12
O1 0.0583(12) 0.0274(8) 0.0256(8) 0.0035(6) -0.0025(8) -0.0060(8)
O2 0.0290(8) 0.0348(9) 0.0357(8) 0.0047(7) -0.0079(7) 0.0013(7)
O3 0.0303(9) 0.0335(9) 0.0526(10) 0.0154(8) 0.0007(8) -0.0024(7)
O4 0.0223(7) 0.0283(7) 0.0230(7) -0.0032(6) 0.0016(6) -0.0024(6)
O5 0.0242(8) 0.0425(9) 0.0290(8) -0.0023(7) -0.0042(7) 0.0007(8)
O6 0.0208(8) 0.0483(10) 0.0391(9) -0.0047(8) -0.0004(7) -0.0060(8)
C1 0.0276(10) 0.0287(11) 0.0251(10) -0.0027(8) 0.0009(9) -0.0026(9)
C2 0.0379(12) 0.0283(11) 0.0295(11) -0.0065(9) -0.0018(10) -0.0036(10)
C3 0.0449(15) 0.0229(11) 0.0343(12) -0.0006(9) -0.0021(11) -0.0033(10)
C4 0.0363(12) 0.0290(12) 0.0243(10) 0.0021(9) 0.0006(10) -0.0038(10)
C5 0.0241(10) 0.0253(10) 0.0260(10) -0.0029(8) 0.0017(9) -0.0035(9)
C6 0.0201(10) 0.0263(10) 0.0257(10) -0.0013(8) 0.0015(8) 0.0004(9)
C7 0.0226(10) 0.0247(10) 0.0224(9) -0.0014(8) 0.0006(8) -0.0006(9)
C8 0.0229(10) 0.0279(11) 0.0238(10) -0.0007(8) 0.0017(8) -0.0021(9)
C9 0.0268(11) 0.0330(11) 0.0241(10) -0.0006(9) -0.0021(9) -0.0032(9)
C10 0.0342(12) 0.0309(11) 0.0253(10) -0.0043(9) -0.0029(10) -0.0029(10)
C11 0.0357(13) 0.0375(13) 0.0318(11) 0.0019(10) -0.0079(10) -0.0026(11)
C12 0.0257(11) 0.0317(11) 0.0261(10) 0.0037(9) -0.0011(9) -0.0005(9)
C13 0.0239(10) 0.0222(9) 0.0247(10) -0.0022(8) 0.0012(8) 0.0003(8)
C14 0.0269(11) 0.0256(10) 0.0257(10) -0.0005(8) 0.0011(9) 0.0004(9)
C15 0.0275(11) 0.0308(11) 0.0309(11) -0.0012(9) 0.0063(10) -0.0049(9)
C16 0.0207(10) 0.0280(11) 0.0346(11) -0.0080(9) 0.0021(10) -0.0020(9)
C17 0.0236(11) 0.0249(10) 0.0256(10) -0.0049(8) -0.0018(8) 0.0018(9)
C18 0.0239(10) 0.0205(9) 0.0256(10) -0.0038(8) 0.0015(8) -0.0003(8)
C19 0.0251(11) 0.0305(11) 0.0249(10) -0.0005(9) -0.0025(9) -0.0030(10)
C20 0.0222(10) 0.0380(13) 0.0393(12) -0.0069(10) -0.0037(10) -0.0013(10)
C21 0.097(3) 0.0297(13) 0.0315(12) 0.0048(10) -0.0069(15) -0.0093(15)
C22 0.0458(16) 0.0317(13) 0.0568(16) 0.0139(12) -0.0110(13) -0.0045(12)

loop_
_atom_type_symbol
_atom_type_description
_atom_type_scat_dispersion_real
_atom_type_scat_dispersion_imag
_atom_type_scat_source
C C 0.0181 0.0091 'International Tables Vol C Tables 4.2.6.8 and 6.1.1.4'
H H 0.0000 0.0000 'International Tables Vol C Tables 4.2.6.8 and 6.1.1.4'
O O 0.0492 0.0322 'International Tables Vol C Tables 4.2.6.8 and 6.1.1.4'

loop_
_geom_angle_atom_site_label_1
_geom_angle_atom_site_label_2
_geom_angle_atom_site_label_3
_geom_angle
_geom_angle_site_symmetry_1
_geom_angle_site_symmetry_3
_geom_angle_publ_flag
C4 O1 C21 117.34(19) . . ?
C12 O2 C11 108.05(17) . . ?
C12 O3 C22 113.5(2) . . ?
C5 O4 C19 113.24(17) . . ?
C17 O5 C20 104.87(17) . . ?
C16 O6 C20 105.08(18) . . ?
C2 C1 C6 118.2(2) . . ?
C2 C1 C10 121.3(2) . . ?
C6 C1 C10 120.0(2) . . ?
C1 C2 C3 122.3(2) . . ?
C4 C3 C2 119.3(2) . . ?
O1 C4 C3 125.7(2) . . ?
O1 C4 C5 115.7(2) . . ?
C3 C4 C5 118.6(2) . . ?
O4 C5 C4 119.53(19) . . ?
C6 C5 O4 118.13(19) . . ?
C6 C5 C4 122.2(2) . . ?
C1 C6 C7 124.51(19) . . ?
C5 C6 C1 118.8(2) . . ?
C5 C6 C7 116.72(18) . . ?
C6 C7 C8 109.59(17) . . ?
C6 C7 C13 108.95(17) . . ?
C8 C7 C13 114.62(17) . . ?
C9 C8 C7 111.97(18) . . ?
C12 C8 C7 118.21(18) . . ?
C12 C8 C9 103.20(18) . . ?
C10 C9 C8 109.16(19) . . ?
C11 C9 C8 100.31(19) . . ?
C11 C9 C10 120.52(19) . . ?
C9 C10 C1 106.90(18) . . ?
O2 C11 C9 103.01(18) . . ?
O2 C12 C8 106.45(18) . . ?
O3 C12 O2 110.41(17) . . ?
O3 C12 C8 109.72(19) . . ?
C14 C13 C7 121.55(19) . . ?
C14 C13 C18 118.3(2) . . ?
C18 C13 C7 120.08(18) . . ?
C13 C14 C15 123.8(2) . . ?
C16 C15 C14 116.2(2) . . ?
C15 C16 O6 128.9(2) . . ?
C15 C16 C17 121.1(2) . . ?
C17 C16 O6 110.0(2) . . ?
C16 C17 O5 109.70(19) . . ?
C18 C17 O5 125.8(2) . . ?
C18 C17 C16 124.5(2) . . ?
C13 C18 C19 128.04(19) . . ?
C17 C18 C13 116.1(2) . . ?
C17 C18 C19 115.83(19) . . ?
O4 C19 C18 115.06(18) . . ?
O6 C20 O5 107.46(18) . . ?

loop_
_geom_bond_atom_site_label_1
_geom_bond_atom_site_label_2
_geom_bond_distance
_geom_bond_site_symmetry_2
_geom_bond_publ_flag
O1 C4 1.368(3) . ?
O1 C21 1.419(3) . ?
O2 C11 1.442(3) . ?
O2 C12 1.433(3) . ?
O3 C12 1.404(3) . ?
O3 C22 1.421(3) . ?
O4 C5 1.388(3) . ?
O4 C19 1.420(3) . ?
O5 C17 1.386(3) . ?
O5 C20 1.435(3) . ?
O6 C16 1.379(3) . ?
O6 C20 1.435(3) . ?
C1 C2 1.387(3) . ?
C1 C6 1.406(3) . ?
C1 C10 1.523(3) . ?
C2 C3 1.389(4) . ?
C3 C4 1.385(3) . ?
C4 C5 1.395(3) . ?
C5 C6 1.384(3) . ?
C6 C7 1.529(3) . ?
C7 C8 1.535(3) . ?
C7 C13 1.540(3) . ?
C8 C9 1.524(3) . ?
C8 C12 1.521(3) . ?
C9 C10 1.517(3) . ?
C9 C11 1.512(3) . ?
C13 C14 1.393(3) . ?
C13 C18 1.429(3) . ?
C14 C15 1.405(3) . ?
C15 C16 1.364(3) . ?
C16 C17 1.375(3) . ?
C17 C18 1.372(3) . ?
C18 C19 1.507(3) . ?
